data_4305638
loop_
_publ_author_name
'Debabrata Maiti'
'Amy A. Narducci Sarjeant'
'Kenneth D. Karlin'

_publ_section_title
;
Copper-Hydroperoxo-Mediated N-Debenzylation Chemistry Mimicking Aspects
of Copper Monooxygenases
;
_journal_name_full 'Inorganic Chemistry'
_journal_page_first 8736
_journal_page_last 8747
_journal_paper_doi 10.1021/ic800617m
_journal_volume 47
_journal_year 2008
_chemical_formula_moiety 'C25 H25 Cl Cu N5, Cl O4'
_chemical_formula_sum 'C25 H25 Cl2 Cu N5 O4'
_chemical_formula_weight 593.94
_chemical_name_systematic
; 
 ? 
;
_space_group_IT_number 2
_symmetry_cell_setting triclinic
_symmetry_space_group_name_Hall '-P 1'
_symmetry_space_group_name_H-M 'P -1'
_atom_sites_solution_hydrogens geom
_atom_sites_solution_primary direct
_atom_sites_solution_secondary difmap
_audit_creation_date
;
'Sun Oct 22 20:45:19 2006'
;
_audit_creation_method SHELXL-97
_cell_angle_alpha 109.770(18)
_cell_angle_beta 99.069(14)
_cell_angle_gamma 96.311(19)
_cell_formula_units_Z 2
_cell_length_a 10.383(2)
_cell_length_b 11.130(3)
_cell_length_c 11.6334(15)
_cell_measurement_reflns_used 7497
_cell_measurement_theta_max 28.4975
_cell_measurement_theta_min 3.8908
_cell_volume 1229.9(5)
_computing_cell_refinement 'Oxford Diffraction CrysAlis RED'
_computing_data_collection 'Oxford Diffraction CrysAlis CCD'
_computing_data_reduction 'Oxford Diffraction CrysAlis RED'
_computing_molecular_graphics 'Sheldrick, G.M. (2000). SHELXTL v6.10.'
_computing_publication_material 'Sheldrick, G.M. (2000). SHELXTL v6.10.'
_computing_structure_refinement 'Sheldrick, G.M. (2000). SHELXTL v6.10.'
_computing_structure_solution 'Sheldrick, G.M. (2000). SHELXTL v6.10.'
_diffrn_ambient_temperature 110
_diffrn_detector_area_resol_mean 15.9890
_diffrn_measured_fraction_theta_full 0.992
_diffrn_measured_fraction_theta_max 0.992
_diffrn_measurement_details 'see scan set'
_diffrn_measurement_device Kappa
_diffrn_measurement_device_type Xcalibur3
_diffrn_measurement_method ' omega scans'
_diffrn_orient_matrix_UB_11 -0.0192497334
_diffrn_orient_matrix_UB_12 0.0055162196
_diffrn_orient_matrix_UB_13 -0.0589953100
_diffrn_orient_matrix_UB_21 -0.0673047827
_diffrn_orient_matrix_UB_22 -0.0066572398
_diffrn_orient_matrix_UB_23 0.0056812468
_diffrn_orient_matrix_UB_31 0.0075358157
_diffrn_orient_matrix_UB_32 0.0682026949
_diffrn_orient_matrix_UB_33 0.0296868956
_diffrn_radiation_monochromator graphite
_diffrn_radiation_source 'Enhance (Mo) X-ray Source'
_diffrn_radiation_type 'Mo K\a'
_diffrn_radiation_wavelength 0.71073
_diffrn_reflns_av_R_equivalents 0.0416
_diffrn_reflns_av_sigmaI/netI 0.0665
_diffrn_reflns_limit_h_max 13
_diffrn_reflns_limit_h_min -13
_diffrn_reflns_limit_k_max 14
_diffrn_reflns_limit_k_min -14
_diffrn_reflns_limit_l_max 15
_diffrn_reflns_limit_l_min -15
_diffrn_reflns_number 15972
_diffrn_reflns_resolution_max 0.76
_diffrn_reflns_theta_full 27.88
_diffrn_reflns_theta_max 27.88
_diffrn_reflns_theta_min 3.90
_diffrn_source_current 40
_diffrn_source_power 2
_diffrn_source_voltage 50
_diffrn_standards_interval_count 2
_diffrn_standards_interval_time 50
_exptl_absorpt_coefficient_mu 1.149
_exptl_absorpt_correction_T_max 0.944
_exptl_absorpt_correction_T_min 0.729
_exptl_absorpt_correction_type analytical
_exptl_absorpt_process_details
;
CrysAlis RED, Oxford Diffraction Ltd.,
Version 1.171.31.5 (release 28-08-2006 CrysAlis171 .NET)
(compiled Aug 28 2006,13:05:05)
Analytical numeric absorption correction using a multifaceted crystal
            model based on expressions derived by R.C. Clark & J.S. Reid.
(Clark, R. C. & Reid, J. S. (1995). Acta Cryst. A51, 887-897)
;
_exptl_crystal_colour blue-green
_exptl_crystal_density_diffrn 1.604
_exptl_crystal_density_method 'not measured'
_exptl_crystal_description prism
_exptl_crystal_F_000 610
_exptl_crystal_size_max 0.5346
_exptl_crystal_size_mid 0.1156
_exptl_crystal_size_min 0.0722
_refine_diff_density_max 0.507
_refine_diff_density_min -0.531
_refine_diff_density_rms 0.076
_refine_ls_extinction_method none
_refine_ls_goodness_of_fit_ref 1.025
_refine_ls_hydrogen_treatment mixed
_refine_ls_matrix_type full
_refine_ls_number_parameters 338
_refine_ls_number_reflns 5824
_refine_ls_number_restraints 0
_refine_ls_restrained_S_all 1.025
_refine_ls_R_factor_all 0.0599
_refine_ls_R_factor_gt 0.0349
_refine_ls_shift/su_max 0.001
_refine_ls_shift/su_mean 0.000
_refine_ls_structure_factor_coef Fsqd
_refine_ls_weighting_details 'calc w=1/[\s^2^(Fo^2^)+(0.0428P)^2^+0.0000P] where P=(Fo^2^+2Fc^2^)/3'
_refine_ls_weighting_scheme calc
_refine_ls_wR_factor_gt 0.0773
_refine_ls_wR_factor_ref 0.0859
_reflns_number_gt 4074
_reflns_number_total 5824
_reflns_threshold_expression >2sigma(I)
_cod_data_source_file ic800617m-file002_2.cif
_cod_data_source_block x0302
_cod_depositor_comments
;
The following automatic conversions were performed:
'_symmetry_cell_setting' value 'Triclinic' changed to 'triclinic'
according to '/home/saulius/struct/CIF-dictionaries/cif_core.dic'
dictionary named 'cif_core.dic' version 2.4.1 from 2010-06-29.

Automatic conversion script
Id: cif_fix_enum 1527 2010-12-29 10:47:43Z saulius 
;
_cod_original_sg_symbol_H-M 'P -1 '
_cod_database_code 4305638
_audit_creation_method_reference
;
CrysAlis RED, Oxford Diffraction Ltd.,
Version 1.171.31.5 (release 28-08-2006 CrysAlis171 .NET)
(compiled Aug 28 2006,13:05:05)
;
_computing_data_collection_reference
;
CrysAlis CCD, Oxford Diffraction Ltd.,
Version 1.171.31.5 (release 28-08-2006 CrysAlis171 .NET)
(compiled Aug 28 2006,13:05:05)
;
_computing_cell_refinment_reference
;
CrysAlis RED, Oxford Diffraction Ltd.,
Version 1.171.31.5 (release 28-08-2006 CrysAlis171 .NET)
(compiled Aug 28 2006,13:05:05)
;
_computing_data_reduction_reference
;
CrysAlis RED, Oxford Diffraction Ltd.,
Version 1.171.31.5 (release 28-08-2006 CrysAlis171 .NET)
(compiled Aug 28 2006,13:05:05)
;
_cell_measurement_resolution_max 0.74
_jhu_your_name_here 'Dr. Amy A Sarjeant'
_jhu_your_lab_here 'NCB 240'
_jhu_your_phone_number_here x6-8569
_jhu_your_email_here xray@jhu.edu
_jhu_institutional_source 'Karlin Lab'
_jhu_submitting_scientist 'Debabrata Maiti'
_jhu_scientist_phone x6-6557
_jhu_scientist_email dmaiti1@jhu.edu
_jhu_identifying_number x0302
_jhu_xray_labbook II-34
_jhu_crystalization_labbook
;
;
_jhu_crystalization_solvent
;
;
_jhu_crystalization_method 'Vapor Diffusion'
_jhu_diffraction_detector_distance 50
_jhu_quality_factor 1

loop_
_symmetry_equiv_pos_as_xyz
'x, y, z'
'-x, -y, -z'

loop_
_atom_site_label
_atom_site_type_symbol
_atom_site_fract_x
_atom_site_fract_y
_atom_site_fract_z
_atom_site_U_iso_or_equiv
_atom_site_adp_type
_atom_site_occupancy
_atom_site_symmetry_multiplicity
_atom_site_calc_flag
_atom_site_refinement_flags
_atom_site_disorder_assembly
_atom_site_disorder_group
Cu1 Cu 0.99260(3) 0.32484(3) 0.47799(2) 0.01582(9) Uani 1 1 d . . .
Cl1 Cl 0.82904(5) 0.43231(5) 0.53143(5) 0.01901(13) Uani 1 1 d . . .
N1 N 1.09767(18) 0.37385(17) 0.65046(17) 0.0157(4) Uani 1 1 d . . .
N2 N 1.15296(17) 0.24096(17) 0.43305(16) 0.0142(4) Uani 1 1 d . . .
N3 N 0.93936(18) 0.27889(17) 0.29345(17) 0.0154(4) Uani 1 1 d . . .
N4 N 0.89539(18) 0.10026(17) 0.42109(17) 0.0157(4) Uani 1 1 d . . .
N5 N 0.6764(2) 0.1031(2) 0.43178(19) 0.0189(5) Uani 1 1 d . . .
H5N H 0.705(3) 0.162(2) 0.483(2) 0.018(8) Uiso 1 1 d . . .
C1 C 1.0535(2) 0.4183(2) 0.7576(2) 0.0191(5) Uani 1 1 d . . .
H1A H 0.9619 0.4213 0.7536 0.023 Uiso 1 1 calc R . .
C2 C 1.1379(2) 0.4592(2) 0.8726(2) 0.0222(5) Uani 1 1 d . . .
H2A H 1.1047 0.4901 0.9468 0.027 Uiso 1 1 calc R . .
C3 C 1.2709(2) 0.4552(2) 0.8792(2) 0.0215(5) Uani 1 1 d . . .
H3A H 1.3307 0.4859 0.9579 0.026 Uiso 1 1 calc R . .
C4 C 1.3165(2) 0.4059(2) 0.7697(2) 0.0186(5) Uani 1 1 d . . .
H4A H 1.4072 0.3990 0.7722 0.022 Uiso 1 1 calc R . .
C5 C 1.2273(2) 0.3668(2) 0.6567(2) 0.0161(5) Uani 1 1 d . . .
C6 C 1.2697(2) 0.3177(2) 0.5330(2) 0.0169(5) Uani 1 1 d . . .
H6A H 1.3089 0.3919 0.5136 0.020 Uiso 1 1 calc R . .
H6B H 1.3377 0.2628 0.5378 0.020 Uiso 1 1 calc R . .
C7 C 1.1649(2) 0.2422(2) 0.3079(2) 0.0184(5) Uani 1 1 d . . .
H7A H 1.2072 0.1688 0.2652 0.022 Uiso 1 1 calc R . .
H7B H 1.2222 0.3237 0.3177 0.022 Uiso 1 1 calc R . .
C8 C 1.0314(2) 0.2316(2) 0.2293(2) 0.0174(5) Uani 1 1 d . . .
C9 C 1.0048(2) 0.1828(2) 0.1007(2) 0.0242(6) Uani 1 1 d . . .
H9A H 1.0709 0.1499 0.0571 0.029 Uiso 1 1 calc R . .
C10 C 0.8806(3) 0.1819(2) 0.0353(2) 0.0282(6) Uani 1 1 d . . .
H10A H 0.8612 0.1498 -0.0535 0.034 Uiso 1 1 calc R . .
C11 C 0.7853(2) 0.2283(2) 0.1009(2) 0.0221(5) Uani 1 1 d . . .
H11A H 0.6990 0.2272 0.0583 0.027 Uiso 1 1 calc R . .
C12 C 0.8181(2) 0.2760(2) 0.2292(2) 0.0193(5) Uani 1 1 d . . .
H12A H 0.7529 0.3083 0.2745 0.023 Uiso 1 1 calc R . .
C13 C 1.1284(2) 0.1078(2) 0.4345(2) 0.0178(5) Uani 1 1 d . . .
H13A H 1.1434 0.1119 0.5220 0.021 Uiso 1 1 calc R . .
H13B H 1.1919 0.0574 0.3929 0.021 Uiso 1 1 calc R . .
C14 C 0.9894(2) 0.0401(2) 0.3690(2) 0.0166(5) Uani 1 1 d . . .
C15 C 0.9615(2) -0.0719(2) 0.2659(2) 0.0193(5) Uani 1 1 d . . .
H15A H 1.0303 -0.1134 0.2337 0.023 Uiso 1 1 calc R . .
C16 C 0.8288(2) -0.1226(2) 0.2100(2) 0.0211(5) Uani 1 1 d . . .
H16A H 0.8062 -0.1980 0.1361 0.025 Uiso 1 1 calc R . .
C17 C 0.7309(2) -0.0654(2) 0.2599(2) 0.0176(5) Uani 1 1 d . . .
H17A H 0.6403 -0.0999 0.2217 0.021 Uiso 1 1 calc R . .
C18 C 0.7673(2) 0.0466(2) 0.3700(2) 0.0152(5) Uani 1 1 d . . .
C19 C 0.5349(2) 0.0736(2) 0.3848(2) 0.0193(5) Uani 1 1 d . . .
H19A H 0.4901 0.1017 0.4560 0.023 Uiso 1 1 calc R . .
H19B H 0.5075 -0.0215 0.3427 0.023 Uiso 1 1 calc R . .
C20 C 0.4900(2) 0.1385(2) 0.2938(2) 0.0201(5) Uani 1 1 d . . .
C21 C 0.4337(2) 0.0664(3) 0.1693(2) 0.0260(6) Uani 1 1 d . . .
H21A H 0.4211 -0.0257 0.1402 0.031 Uiso 1 1 calc R . .
C22 C 0.3957(3) 0.1282(3) 0.0868(2) 0.0346(7) Uani 1 1 d . . .
H22A H 0.3592 0.0782 0.0014 0.041 Uiso 1 1 calc R . .
C23 C 0.4106(3) 0.2605(3) 0.1282(3) 0.0375(7) Uani 1 1 d . . .
H23A H 0.3835 0.3023 0.0718 0.045 Uiso 1 1 calc R . .
C24 C 0.4659(2) 0.3341(3) 0.2535(3) 0.0338(7) Uani 1 1 d . . .
H24A H 0.4768 0.4260 0.2824 0.041 Uiso 1 1 calc R . .
C25 C 0.5045(2) 0.2732(2) 0.3352(2) 0.0241(6) Uani 1 1 d . . .
H25A H 0.5413 0.3235 0.4205 0.029 Uiso 1 1 calc R . .
Cl2 Cl 0.66599(6) 0.29859(6) 0.77483(5) 0.02415(15) Uani 1 1 d . . .
O1 O 0.58992(16) 0.27205(17) 0.86004(15) 0.0298(4) Uani 1 1 d . . .
O2 O 0.7388(2) 0.42830(19) 0.82997(17) 0.0447(5) Uani 1 1 d . . .
O3 O 0.57786(17) 0.28465(18) 0.66115(15) 0.0317(4) Uani 1 1 d . . .
O4 O 0.7557(2) 0.2097(2) 0.74715(19) 0.0481(6) Uani 1 1 d . . .

loop_
_atom_site_aniso_label
_atom_site_aniso_U_11
_atom_site_aniso_U_22
_atom_site_aniso_U_33
_atom_site_aniso_U_23
_atom_site_aniso_U_13
_atom_site_aniso_U_12
Cu1 0.01316(15) 0.02102(17) 0.01281(15) 0.00471(12) 0.00172(11) 0.00704(12)
Cl1 0.0155(3) 0.0212(3) 0.0198(3) 0.0053(2) 0.0038(2) 0.0077(2)
N1 0.0143(10) 0.0172(10) 0.0151(10) 0.0055(8) 0.0010(8) 0.0047(8)
N2 0.0117(10) 0.0198(10) 0.0104(9) 0.0051(8) -0.0005(7) 0.0045(8)
N3 0.0155(10) 0.0183(10) 0.0132(10) 0.0071(8) 0.0014(8) 0.0044(8)
N4 0.0152(10) 0.0177(10) 0.0132(10) 0.0046(8) -0.0002(8) 0.0064(8)
N5 0.0170(11) 0.0198(11) 0.0132(11) -0.0012(9) -0.0008(9) 0.0039(9)
C1 0.0179(12) 0.0199(13) 0.0217(13) 0.0084(10) 0.0062(10) 0.0065(10)
C2 0.0301(14) 0.0210(13) 0.0137(12) 0.0035(10) 0.0054(10) 0.0050(11)
C3 0.0258(14) 0.0216(13) 0.0139(12) 0.0053(10) -0.0017(10) 0.0036(11)
C4 0.0174(12) 0.0187(12) 0.0191(12) 0.0069(10) 0.0009(10) 0.0045(10)
C5 0.0158(12) 0.0164(12) 0.0160(12) 0.0056(9) 0.0031(9) 0.0041(10)
C6 0.0100(11) 0.0211(12) 0.0172(12) 0.0045(10) 0.0003(9) 0.0039(9)
C7 0.0141(12) 0.0242(13) 0.0169(12) 0.0061(10) 0.0046(9) 0.0062(10)
C8 0.0180(12) 0.0177(12) 0.0162(12) 0.0063(10) 0.0029(10) 0.0033(10)
C9 0.0224(14) 0.0319(14) 0.0174(13) 0.0059(11) 0.0059(10) 0.0078(11)
C10 0.0313(15) 0.0381(16) 0.0137(12) 0.0085(11) 0.0014(11) 0.0081(12)
C11 0.0174(13) 0.0257(13) 0.0218(13) 0.0106(11) -0.0038(10) 0.0023(10)
C12 0.0175(12) 0.0190(12) 0.0208(13) 0.0071(10) 0.0014(10) 0.0052(10)
C13 0.0168(12) 0.0194(12) 0.0180(12) 0.0066(10) 0.0031(10) 0.0084(10)
C14 0.0180(12) 0.0184(12) 0.0165(12) 0.0095(10) 0.0021(9) 0.0084(10)
C15 0.0232(13) 0.0172(12) 0.0208(13) 0.0073(10) 0.0085(10) 0.0101(10)
C16 0.0284(14) 0.0162(12) 0.0169(12) 0.0034(10) 0.0038(10) 0.0055(11)
C17 0.0166(12) 0.0184(12) 0.0155(12) 0.0052(10) -0.0022(9) 0.0046(10)
C18 0.0157(12) 0.0162(11) 0.0175(12) 0.0107(10) 0.0016(9) 0.0055(10)
C19 0.0150(12) 0.0263(13) 0.0162(12) 0.0067(10) 0.0031(10) 0.0059(10)
C20 0.0129(12) 0.0317(14) 0.0197(13) 0.0127(11) 0.0049(10) 0.0076(10)
C21 0.0224(14) 0.0332(15) 0.0221(14) 0.0091(11) 0.0026(11) 0.0097(11)
C22 0.0274(15) 0.060(2) 0.0206(14) 0.0176(14) 0.0055(11) 0.0159(14)
C23 0.0273(16) 0.062(2) 0.0419(18) 0.0398(16) 0.0082(13) 0.0151(14)
C24 0.0170(14) 0.0365(16) 0.059(2) 0.0303(15) 0.0090(13) 0.0052(12)
C25 0.0116(12) 0.0300(14) 0.0305(15) 0.0121(12) 0.0027(10) 0.0015(10)
Cl2 0.0185(3) 0.0344(4) 0.0148(3) 0.0036(3) 0.0003(2) 0.0063(3)
O1 0.0253(10) 0.0441(11) 0.0217(10) 0.0148(8) 0.0051(8) 0.0035(8)
O2 0.0520(14) 0.0459(12) 0.0216(11) -0.0001(9) 0.0095(9) -0.0133(10)
O3 0.0257(10) 0.0486(11) 0.0167(9) 0.0076(8) -0.0012(8) 0.0110(9)
O4 0.0405(13) 0.0677(14) 0.0388(13) 0.0149(11) 0.0077(10) 0.0359(11)

loop_
_atom_type_symbol
_atom_type_description
_atom_type_scat_dispersion_real
_atom_type_scat_dispersion_imag
_atom_type_scat_source
C C 0.0033 0.0016 'International Tables Vol C Tables 4.2.6.8 and 6.1.1.4'
H H 0.0000 0.0000 'International Tables Vol C Tables 4.2.6.8 and 6.1.1.4'
N N 0.0061 0.0033 'International Tables Vol C Tables 4.2.6.8 and 6.1.1.4'
O O 0.0106 0.0060 'International Tables Vol C Tables 4.2.6.8 and 6.1.1.4'
Cl Cl 0.1484 0.1585 'International Tables Vol C Tables 4.2.6.8 and 6.1.1.4'
Cu Cu 0.3201 1.2651 'International Tables Vol C Tables 4.2.6.8 and 6.1.1.4'

loop_
_exptl_crystal_face_index_h
_exptl_crystal_face_index_k
_exptl_crystal_face_index_l
_exptl_crystal_face_perp_dist
-14.00 0.00 1.00 0.0294
11.00 2.00 -13.00 0.0407
-11.00 0.00 13.00 0.0326
-11.00 -1.00 -7.00 0.0380
-1.00 13.00 -13.00 0.2193
0.00 0.00 -15.00 0.0516
-1.00 12.00 5.00 0.2094
1.00 -13.00 13.00 0.1910
0.00 1.00 15.00 0.0489
-2.00 14.00 2.00 0.2359
14.00 1.00 -1.00 0.0281

loop_
_geom_angle_atom_site_label_1
_geom_angle_atom_site_label_2
_geom_angle_atom_site_label_3
_geom_angle
_geom_angle_site_symmetry_1
_geom_angle_site_symmetry_3
_geom_angle_publ_flag
N1 Cu1 N3 163.34(8) . . ?
N1 Cu1 N2 82.05(7) . . ?
N3 Cu1 N2 83.47(7) . . ?
N1 Cu1 Cl1 96.36(6) . . ?
N3 Cu1 Cl1 97.40(6) . . ?
N2 Cu1 Cl1 175.17(5) . . ?
N1 Cu1 N4 104.26(7) . . ?
N3 Cu1 N4 81.42(7) . . ?
N2 Cu1 N4 80.78(7) . . ?
Cl1 Cu1 N4 104.04(5) . . ?
C5 N1 C1 118.92(19) . . ?
C5 N1 Cu1 114.27(15) . . ?
C1 N1 Cu1 126.72(15) . . ?
C13 N2 C7 112.55(17) . . ?
C13 N2 C6 108.89(16) . . ?
C7 N2 C6 113.35(17) . . ?
C13 N2 Cu1 107.50(13) . . ?
C7 N2 Cu1 107.19(12) . . ?
C6 N2 Cu1 107.05(13) . . ?
C8 N3 C12 118.7(2) . . ?
C8 N3 Cu1 114.39(15) . . ?
C12 N3 Cu1 126.37(16) . . ?
C18 N4 C14 118.38(19) . . ?
C18 N4 Cu1 126.37(14) . . ?
C14 N4 Cu1 101.09(14) . . ?
C18 N5 C19 125.4(2) . . ?
C18 N5 H5N 113(2) . . ?
C19 N5 H5N 119(2) . . ?
N1 C1 C2 121.6(2) . . ?
N1 C1 H1A 119.2 . . ?
C2 C1 H1A 119.2 . . ?
C1 C2 C3 119.6(2) . . ?
C1 C2 H2A 120.2 . . ?
C3 C2 H2A 120.2 . . ?
C2 C3 C4 119.2(2) . . ?
C2 C3 H3A 120.4 . . ?
C4 C3 H3A 120.4 . . ?
C5 C4 C3 118.7(2) . . ?
C5 C4 H4A 120.6 . . ?
C3 C4 H4A 120.6 . . ?
N1 C5 C4 121.9(2) . . ?
N1 C5 C6 115.90(19) . . ?
C4 C5 C6 122.2(2) . . ?
N2 C6 C5 109.54(18) . . ?
N2 C6 H6A 109.8 . . ?
C5 C6 H6A 109.8 . . ?
N2 C6 H6B 109.8 . . ?
C5 C6 H6B 109.8 . . ?
H6A C6 H6B 108.2 . . ?
N2 C7 C8 111.21(18) . . ?
N2 C7 H7A 109.4 . . ?
C8 C7 H7A 109.4 . . ?
N2 C7 H7B 109.4 . . ?
C8 C7 H7B 109.4 . . ?
H7A C7 H7B 108.0 . . ?
N3 C8 C9 121.5(2) . . ?
N3 C8 C7 115.25(19) . . ?
C9 C8 C7 123.2(2) . . ?
C8 C9 C10 119.5(2) . . ?
C8 C9 H9A 120.3 . . ?
C10 C9 H9A 120.3 . . ?
C11 C10 C9 119.1(2) . . ?
C11 C10 H10A 120.5 . . ?
C9 C10 H10A 120.5 . . ?
C12 C11 C10 118.6(2) . . ?
C12 C11 H11A 120.7 . . ?
C10 C11 H11A 120.7 . . ?
N3 C12 C11 122.6(2) . . ?
N3 C12 H12A 118.7 . . ?
C11 C12 H12A 118.7 . . ?
N2 C13 C14 111.36(17) . . ?
N2 C13 H13A 109.4 . . ?
C14 C13 H13A 109.4 . . ?
N2 C13 H13B 109.4 . . ?
C14 C13 H13B 109.4 . . ?
H13A C13 H13B 108.0 . . ?
N4 C14 C15 123.5(2) . . ?
N4 C14 C13 113.71(19) . . ?
C15 C14 C13 122.8(2) . . ?
C14 C15 C16 117.5(2) . . ?
C14 C15 H15A 121.2 . . ?
C16 C15 H15A 121.2 . . ?
C17 C16 C15 120.8(2) . . ?
C17 C16 H16A 119.6 . . ?
C15 C16 H16A 119.6 . . ?
C16 C17 C18 118.4(2) . . ?
C16 C17 H17A 120.8 . . ?
C18 C17 H17A 120.8 . . ?
N4 C18 N5 116.5(2) . . ?
N4 C18 C17 121.2(2) . . ?
N5 C18 C17 122.3(2) . . ?
N5 C19 C20 113.04(19) . . ?
N5 C19 H19A 109.0 . . ?
C20 C19 H19A 109.0 . . ?
N5 C19 H19B 109.0 . . ?
C20 C19 H19B 109.0 . . ?
H19A C19 H19B 107.8 . . ?
C21 C20 C25 118.9(2) . . ?
C21 C20 C19 121.3(2) . . ?
C25 C20 C19 119.8(2) . . ?
C20 C21 C22 120.3(2) . . ?
C20 C21 H21A 119.8 . . ?
C22 C21 H21A 119.8 . . ?
C23 C22 C21 120.4(3) . . ?
C23 C22 H22A 119.8 . . ?
C21 C22 H22A 119.8 . . ?
C22 C23 C24 119.8(2) . . ?
C22 C23 H23A 120.1 . . ?
C24 C23 H23A 120.1 . . ?
C25 C24 C23 119.9(3) . . ?
C25 C24 H24A 120.0 . . ?
C23 C24 H24A 120.0 . . ?
C24 C25 C20 120.6(2) . . ?
C24 C25 H25A 119.7 . . ?
C20 C25 H25A 119.7 . . ?
O4 Cl2 O2 109.46(13) . . ?
O4 Cl2 O3 109.07(11) . . ?
O2 Cl2 O3 109.24(12) . . ?
O4 Cl2 O1 110.00(12) . . ?
O2 Cl2 O1 109.68(11) . . ?
O3 Cl2 O1 109.36(11) . . ?

loop_
_geom_bond_atom_site_label_1
_geom_bond_atom_site_label_2
_geom_bond_distance
_geom_bond_site_symmetry_2
_geom_bond_publ_flag
Cu1 N1 1.9880(18) . ?
Cu1 N3 1.9993(18) . ?
Cu1 N2 2.0503(18) . ?
Cu1 Cl1 2.2311(8) . ?
Cu1 N4 2.412(2) . ?
N1 C5 1.349(3) . ?
N1 C1 1.350(3) . ?
N2 C13 1.482(3) . ?
N2 C7 1.485(3) . ?
N2 C6 1.485(3) . ?
N3 C8 1.348(3) . ?
N3 C12 1.350(3) . ?
N4 C18 1.348(3) . ?
N4 C14 1.351(3) . ?
N5 C18 1.356(3) . ?
N5 C19 1.444(3) . ?
N5 H5N 0.71(2) . ?
C1 C2 1.376(3) . ?
C1 H1A 0.9500 . ?
C2 C3 1.377(3) . ?
C2 H2A 0.9500 . ?
C3 C4 1.386(3) . ?
C3 H3A 0.9500 . ?
C4 C5 1.384(3) . ?
C4 H4A 0.9500 . ?
C5 C6 1.511(3) . ?
C6 H6A 0.9900 . ?
C6 H6B 0.9900 . ?
C7 C8 1.505(3) . ?
C7 H7A 0.9900 . ?
C7 H7B 0.9900 . ?
C8 C9 1.377(3) . ?
C9 C10 1.387(3) . ?
C9 H9A 0.9500 . ?
C10 C11 1.383(3) . ?
C10 H10A 0.9500 . ?
C11 C12 1.374(3) . ?
C11 H11A 0.9500 . ?
C12 H12A 0.9500 . ?
C13 C14 1.503(3) . ?
C13 H13A 0.9900 . ?
C13 H13B 0.9900 . ?
C14 C15 1.370(3) . ?
C15 C16 1.393(3) . ?
C15 H15A 0.9500 . ?
C16 C17 1.362(3) . ?
C16 H16A 0.9500 . ?
C17 C18 1.415(3) . ?
C17 H17A 0.9500 . ?
C19 C20 1.515(3) . ?
C19 H19A 0.9900 . ?
C19 H19B 0.9900 . ?
C20 C21 1.389(3) . ?
C20 C25 1.393(3) . ?
C21 C22 1.391(3) . ?
C21 H21A 0.9500 . ?
C22 C23 1.369(4) . ?
C22 H22A 0.9500 . ?
C23 C24 1.396(4) . ?
C23 H23A 0.9500 . ?
C24 C25 1.378(3) . ?
C24 H24A 0.9500 . ?
C25 H25A 0.9500 . ?
Cl2 O4 1.4251(19) . ?
Cl2 O2 1.431(2) . ?
Cl2 O3 1.4348(17) . ?
Cl2 O1 1.4447(18) . ?

loop_
_geom_torsion_atom_site_label_1
_geom_torsion_atom_site_label_2
_geom_torsion_atom_site_label_3
_geom_torsion_atom_site_label_4
_geom_torsion
_geom_torsion_site_symmetry_1
_geom_torsion_site_symmetry_2
_geom_torsion_site_symmetry_3
_geom_torsion_site_symmetry_4
_geom_torsion_publ_flag
N3 Cu1 N1 C5 -11.7(3) . . . . ?
N2 Cu1 N1 C5 18.15(15) . . . . ?
Cl1 Cu1 N1 C5 -157.25(15) . . . . ?
N4 Cu1 N1 C5 96.48(16) . . . . ?
N3 Cu1 N1 C1 164.7(2) . . . . ?
N2 Cu1 N1 C1 -165.48(19) . . . . ?
Cl1 Cu1 N1 C1 19.12(18) . . . . ?
N4 Cu1 N1 C1 -87.16(18) . . . . ?
N1 Cu1 N2 C13 87.99(13) . . . . ?
N3 Cu1 N2 C13 -100.27(13) . . . . ?
Cl1 Cu1 N2 C13 159.0(6) . . . . ?
N4 Cu1 N2 C13 -17.95(12) . . . . ?
N1 Cu1 N2 C7 -150.78(14) . . . . ?
N3 Cu1 N2 C7 20.96(13) . . . . ?
Cl1 Cu1 N2 C7 -79.8(6) . . . . ?
N4 Cu1 N2 C7 103.28(14) . . . . ?
N1 Cu1 N2 C6 -28.86(14) . . . . ?
N3 Cu1 N2 C6 142.88(14) . . . . ?
Cl1 Cu1 N2 C6 42.2(7) . . . . ?
N4 Cu1 N2 C6 -134.80(14) . . . . ?
N1 Cu1 N3 C8 23.0(3) . . . . ?
N2 Cu1 N3 C8 -6.79(15) . . . . ?
Cl1 Cu1 N3 C8 168.42(15) . . . . ?
N4 Cu1 N3 C8 -88.41(16) . . . . ?
N1 Cu1 N3 C12 -165.7(2) . . . . ?
N2 Cu1 N3 C12 164.57(19) . . . . ?
Cl1 Cu1 N3 C12 -20.22(18) . . . . ?
N4 Cu1 N3 C12 82.95(18) . . . . ?
N1 Cu1 N4 C18 131.63(18) . . . . ?
N3 Cu1 N4 C18 -64.36(18) . . . . ?
N2 Cu1 N4 C18 -149.08(19) . . . . ?
Cl1 Cu1 N4 C18 31.18(18) . . . . ?
N1 Cu1 N4 C14 -90.13(14) . . . . ?
N3 Cu1 N4 C14 73.88(14) . . . . ?
N2 Cu1 N4 C14 -10.84(13) . . . . ?
Cl1 Cu1 N4 C14 169.43(12) . . . . ?
C5 N1 C1 C2 1.6(3) . . . . ?
Cu1 N1 C1 C2 -174.64(16) . . . . ?
N1 C1 C2 C3 0.0(3) . . . . ?
C1 C2 C3 C4 -2.1(3) . . . . ?
C2 C3 C4 C5 2.5(3) . . . . ?
C1 N1 C5 C4 -1.1(3) . . . . ?
Cu1 N1 C5 C4 175.54(16) . . . . ?
C1 N1 C5 C6 -179.28(18) . . . . ?
Cu1 N1 C5 C6 -2.6(2) . . . . ?
C3 C4 C5 N1 -0.9(3) . . . . ?
C3 C4 C5 C6 177.1(2) . . . . ?
C13 N2 C6 C5 -81.7(2) . . . . ?
C7 N2 C6 C5 152.24(18) . . . . ?
Cu1 N2 C6 C5 34.3(2) . . . . ?
N1 C5 C6 N2 -22.0(3) . . . . ?
C4 C5 C6 N2 159.83(19) . . . . ?
C13 N2 C7 C8 87.0(2) . . . . ?
C6 N2 C7 C8 -148.92(19) . . . . ?
Cu1 N2 C7 C8 -31.0(2) . . . . ?
C12 N3 C8 C9 1.0(3) . . . . ?
Cu1 N3 C8 C9 173.07(17) . . . . ?
C12 N3 C8 C7 178.24(19) . . . . ?
Cu1 N3 C8 C7 -9.7(2) . . . . ?
N2 C7 C8 N3 28.0(3) . . . . ?
N2 C7 C8 C9 -154.9(2) . . . . ?
N3 C8 C9 C10 -0.1(3) . . . . ?
C7 C8 C9 C10 -177.1(2) . . . . ?
C8 C9 C10 C11 -1.1(4) . . . . ?
C9 C10 C11 C12 1.2(4) . . . . ?
C8 N3 C12 C11 -0.8(3) . . . . ?
Cu1 N3 C12 C11 -171.87(17) . . . . ?
C10 C11 C12 N3 -0.3(3) . . . . ?
C7 N2 C13 C14 -73.0(2) . . . . ?
C6 N2 C13 C14 160.41(18) . . . . ?
Cu1 N2 C13 C14 44.8(2) . . . . ?
C18 N4 C14 C15 0.8(3) . . . . ?
Cu1 N4 C14 C15 -141.6(2) . . . . ?
C18 N4 C14 C13 -179.38(18) . . . . ?
Cu1 N4 C14 C13 38.2(2) . . . . ?
N2 C13 C14 N4 -60.5(3) . . . . ?
N2 C13 C14 C15 119.3(2) . . . . ?
N4 C14 C15 C16 2.5(3) . . . . ?
C13 C14 C15 C16 -177.2(2) . . . . ?
C14 C15 C16 C17 -2.8(3) . . . . ?
C15 C16 C17 C18 -0.1(3) . . . . ?
C14 N4 C18 N5 174.04(19) . . . . ?
Cu1 N4 C18 N5 -53.9(3) . . . . ?
C14 N4 C18 C17 -4.0(3) . . . . ?
Cu1 N4 C18 C17 128.06(18) . . . . ?
C19 N5 C18 N4 170.5(2) . . . . ?
C19 N5 C18 C17 -11.5(4) . . . . ?
C16 C17 C18 N4 3.6(3) . . . . ?
C16 C17 C18 N5 -174.2(2) . . . . ?
C18 N5 C19 C20 -79.5(3) . . . . ?
N5 C19 C20 C21 114.8(2) . . . . ?
N5 C19 C20 C25 -65.6(3) . . . . ?
C25 C20 C21 C22 1.7(4) . . . . ?
C19 C20 C21 C22 -178.7(2) . . . . ?
C20 C21 C22 C23 -1.5(4) . . . . ?
C21 C22 C23 C24 0.8(4) . . . . ?
C22 C23 C24 C25 -0.4(4) . . . . ?
C23 C24 C25 C20 0.6(4) . . . . ?
C21 C20 C25 C24 -1.2(4) . . . . ?
C19 C20 C25 C24 179.1(2) . . . . ?

loop_
_diffrn_scan_number
_diffrn_scan_type
_diffrn_scan_start
_diffrn_scan_end
_diffrn_scan_width
_diffrn_scan_exptime
_diffrn_scan_omega
_diffrn_scan_theta
_diffrn_scan_kappa
_diffrn_scan_phi
_diffrn_scan_omega1
_diffrn_scan_theta1
_diffrn_scan_frames
1 omega -49.00 3.00 1.00 25.00 - 23.16 -75.00 0.00 0.00 0.00 52
2 omega -9.00 43.00 1.00 25.00 - 23.16 75.00 120.00 0.00 0.00 52
3 omega -30.00 18.00 1.00 25.00 - 23.16 -95.00 88.00 0.00 0.00 48
4 omega -9.00 43.00 1.00 25.00 - 23.16 75.00 240.00 0.00 0.00 52
5 omega 1.00 50.00 1.00 25.00 - 23.16 -45.00 120.00 0.00 0.00 49
6 omega -97.00 -47.00 1.00 25.00 - -23.93 -45.00 120.00 0.00 0.00 50
7 omega -44.00 7.00 1.00 25.00 - -23.93 -75.00 0.00 0.00 0.00 51
8 omega -51.00 -2.00 1.00 25.00 - -23.93 45.00 0.00 0.00 0.00 49
9 omega -96.00 -47.00 1.00 25.00 - -23.93 -75.00 120.00 0.00 0.00 49
10 omega -47.00 3.00 1.00 25.00 - -23.93 -45.00 120.00 0.00 0.00 50
11 omega -44.00 5.00 1.00 25.00 - -23.93 -75.00 240.00 0.00 0.00 49
12 omega -91.00 -47.00 1.00 25.00 - -23.93 -45.00 0.00 0.00 0.00 44
13 omega 2.00 49.00 1.00 25.00 - -23.93 45.00 240.00 0.00 0.00 47
14 omega -1.00 27.00 1.00 25.00 - -23.93 45.00 0.00 0.00 0.00 28
15 omega -80.00 -67.00 1.00 25.00 - -23.93 -45.00 240.00 0.00 0.00 13
